data_4314557
loop_
_publ_author_name
'Biplab Biswas'
'Sunita Salunke-Gawali'
'Thomas Weyherm\"uller'
'Vinzenz Bachler'
'Eckhard Bill'
'Phalguni Chaudhuri'

_publ_section_title
;
 Metal-Complexes As Ligands to Generate Asymmetric Homo- and
 Heterodinuclear MAIIIMBII Species: a Magneto-Structural and Spectroscopic
 Comparison of Imidazole-N versus Pyridine-N
;
_journal_name_full 'Inorganic Chemistry'
_journal_page_first 626
_journal_page_last 641
_journal_paper_doi 10.1021/ic9018426
_journal_volume 49
_journal_year 2010
_chemical_formula_moiety 'C24 H39 Ga N12 Ni O3, 2 (Cl O4)'
_chemical_formula_sum 'C24 H39 Cl2 Ga N12 Ni O11'
_chemical_formula_weight 871.00
_chemical_name_systematic
; 
 ? 
;
_space_group_IT_number 167
_symmetry_cell_setting trigonal
_symmetry_space_group_name_Hall '-R 3 2"c'
_symmetry_space_group_name_H-M 'R -3 c :H'
_atom_sites_solution_hydrogens geom
_atom_sites_solution_primary direct
_atom_sites_solution_secondary difmap
_audit_creation_method SHELXL-97
_cell_angle_alpha 90.00
_cell_angle_beta 90.00
_cell_angle_gamma 120.00
_cell_formula_units_Z 12
_cell_length_a 12.332(2)
_cell_length_b 12.332(2)
_cell_length_c 78.163(8)
_cell_measurement_temperature 100(2)
_cell_volume 10294(3)
_computing_cell_refinement 'Bruker AXS Collect Software'
_computing_data_collection 'Bruker AXS Collect Software'
_computing_data_reduction 'Bruker AXS Collect Software'
_computing_structure_refinement 'SHELXL-97 (Sheldrick, 1997)'
_computing_structure_solution 'SHELXS-97 (Sheldrick, 1990)'
_diffrn_ambient_temperature 100(2)
_diffrn_measured_fraction_theta_full 0.993
_diffrn_measured_fraction_theta_max 0.993
_diffrn_measurement_device_type 'Bruker-Nonius Kappa-CCD'
_diffrn_measurement_method '5312 images at 0.3 deg. stepwise rotation in omega and phi, 6 sec./frame'
_diffrn_radiation_monochromator graphite
_diffrn_radiation_source 'rotating anode, 50 kV, 80 mA'
_diffrn_radiation_type MoK\a
_diffrn_radiation_wavelength 0.71073
_diffrn_reflns_av_R_equivalents 0.0591
_diffrn_reflns_av_sigmaI/netI 0.0255
_diffrn_reflns_limit_h_max 18
_diffrn_reflns_limit_h_min -13
_diffrn_reflns_limit_k_max 18
_diffrn_reflns_limit_k_min -18
_diffrn_reflns_limit_l_max 120
_diffrn_reflns_limit_l_min -120
_diffrn_reflns_number 47599
_diffrn_reflns_theta_full 33.22
_diffrn_reflns_theta_max 33.22
_diffrn_reflns_theta_min 3.13
_exptl_absorpt_coefficient_mu 1.564
_exptl_absorpt_correction_T_max 0.7444
_exptl_absorpt_correction_T_min 0.4517
_exptl_absorpt_correction_type multi-scan
_exptl_absorpt_process_details 'SADABS 2006/1, Bruker AXS (2006)'
_exptl_crystal_colour red
_exptl_crystal_density_diffrn 1.686
_exptl_crystal_density_method 'not measured'
_exptl_crystal_description 'transparent hexagonal prism'
_exptl_crystal_F_000 5376
_exptl_crystal_size_max 0.18
_exptl_crystal_size_mid 0.18
_exptl_crystal_size_min 0.12
_refine_diff_density_max 1.068
_refine_diff_density_min -1.050
_refine_diff_density_rms 0.089
_refine_ls_extinction_method none
_refine_ls_goodness_of_fit_ref 1.034
_refine_ls_hydrogen_treatment constr
_refine_ls_matrix_type full
_refine_ls_number_parameters 169
_refine_ls_number_reflns 4373
_refine_ls_number_restraints 21
_refine_ls_restrained_S_all 1.092
_refine_ls_R_factor_all 0.0495
_refine_ls_R_factor_gt 0.0383
_refine_ls_shift/su_max 0.001
_refine_ls_shift/su_mean 0.000
_refine_ls_structure_factor_coef Fsqd
_refine_ls_weighting_details 'calc w=1/[\s^2^(Fo^2^)+(0.0581P)^2^+22.6693P] where P=(Fo^2^+2Fc^2^)/3'
_refine_ls_weighting_scheme calc
_refine_ls_wR_factor_gt 0.0998
_refine_ls_wR_factor_ref 0.1065
_reflns_number_gt 3569
_reflns_number_total 4373
_reflns_threshold_expression >2sigma(I)
_cod_data_source_file ic9018426_si_001_09.cif
_cod_data_source_block 08
_cod_depositor_comments
;
The following automatic conversions were performed:

'_exptl_absorpt_correction_type' value 'Multi-Scan' changed to
'multi-scan' according to the built-in table from CIF Core dictionary
named 'cif_core.dic' version 2.4.1 from 2010-06-29.

Automatic conversion script
Id: cif_fix_values 1646 2011-03-28 12:23:43Z adriana 
;
_cod_original_sg_symbol_H-M 'R -3 c'
_cod_database_code 4314557

loop_
_symmetry_equiv_pos_as_xyz
'x, y, z'
'-y, x-y, z'
'-x+y, -x, z'
'y, x, -z+1/2'
'x-y, -y, -z+1/2'
'-x, -x+y, -z+1/2'
'x+2/3, y+1/3, z+1/3'
'-y+2/3, x-y+1/3, z+1/3'
'-x+y+2/3, -x+1/3, z+1/3'
'y+2/3, x+1/3, -z+5/6'
'x-y+2/3, -y+1/3, -z+5/6'
'-x+2/3, -x+y+1/3, -z+5/6'
'x+1/3, y+2/3, z+2/3'
'-y+1/3, x-y+2/3, z+2/3'
'-x+y+1/3, -x+2/3, z+2/3'
'y+1/3, x+2/3, -z+7/6'
'x-y+1/3, -y+2/3, -z+7/6'
'-x+1/3, -x+y+2/3, -z+7/6'
'-x, -y, -z'
'y, -x+y, -z'
'x-y, x, -z'
'-y, -x, z-1/2'
'-x+y, y, z-1/2'
'x, x-y, z-1/2'
'-x+2/3, -y+1/3, -z+1/3'
'y+2/3, -x+y+1/3, -z+1/3'
'x-y+2/3, x+1/3, -z+1/3'
'-y+2/3, -x+1/3, z-1/6'
'-x+y+2/3, y+1/3, z-1/6'
'x+2/3, x-y+1/3, z-1/6'
'-x+1/3, -y+2/3, -z+2/3'
'y+1/3, -x+y+2/3, -z+2/3'
'x-y+1/3, x+2/3, -z+2/3'
'-y+1/3, -x+2/3, z+1/6'
'-x+y+1/3, y+2/3, z+1/6'
'x+1/3, x-y+2/3, z+1/6'

loop_
_atom_site_label
_atom_site_type_symbol
_atom_site_fract_x
_atom_site_fract_y
_atom_site_fract_z
_atom_site_U_iso_or_equiv
_atom_site_adp_type
_atom_site_occupancy
_atom_site_symmetry_multiplicity
_atom_site_calc_flag
_atom_site_refinement_flags
_atom_site_disorder_assembly
_atom_site_disorder_group
Ni1 Ni 0.6667 0.3333 0.028863(4) 0.01311(7) Uani 1 3 d S . .
Ga1 Ga 0.6667 0.3333 -0.015908(3) 0.01333(7) Uani 1 3 d S . .
N1 N 0.80325(12) 0.46029(12) -0.033526(16) 0.0167(2) Uani 1 1 d . . .
C2 C 0.74318(14) 0.52959(14) -0.04079(2) 0.0189(3) Uani 1 1 d . . .
H2A H 0.7943 0.5828 -0.0504 0.023 Uiso 1 1 calc R . .
H2B H 0.7394 0.5849 -0.0319 0.023 Uiso 1 1 calc R . .
C3 C 0.61177(15) 0.43871(15) -0.047056(19) 0.0189(3) Uani 1 1 d . . .
H3A H 0.5680 0.4852 -0.0499 0.023 Uiso 1 1 calc R . .
H3B H 0.6164 0.3962 -0.0575 0.023 Uiso 1 1 calc R . .
C4 C 0.92299(14) 0.55006(15) -0.02518(2) 0.0216(3) Uani 1 1 d . . .
H4A H 0.9800 0.6095 -0.0337 0.032 Uiso 1 1 calc R . .
H4B H 0.9612 0.5044 -0.0201 0.032 Uiso 1 1 calc R . .
H4C H 0.9070 0.5957 -0.0162 0.032 Uiso 1 1 calc R . .
O11 O 0.79537(10) 0.31526(10) -0.003546(13) 0.0171(2) Uani 1 1 d . . .
N12 N 0.76620(11) 0.28042(12) 0.012996(16) 0.0149(2) Uani 1 1 d . . .
C13 C 0.79852(13) 0.20399(14) 0.019374(19) 0.0167(2) Uani 1 1 d . . .
H13 H 0.8454 0.1744 0.0133 0.020 Uiso 1 1 calc R . .
C14 C 0.75528(14) 0.16832(13) 0.036866(18) 0.0159(2) Uani 1 1 d . . .
N15 N 0.78989(12) 0.10958(13) 0.048422(17) 0.0191(2) Uani 1 1 d . . .
C16 C 0.72788(15) 0.10099(15) 0.06336(2) 0.0205(3) Uani 1 1 d . . .
H16 H 0.7340 0.0650 0.0738 0.025 Uiso 1 1 calc R . .
C17 C 0.65538(14) 0.15435(14) 0.060320(19) 0.0184(3) Uani 1 1 d . . .
H17 H 0.6015 0.1612 0.0684 0.022 Uiso 1 1 calc R . .
N18 N 0.67321(12) 0.19643(12) 0.043706(16) 0.0160(2) Uani 1 1 d . . .
C19 C 0.88568(19) 0.0748(2) 0.04625(3) 0.0317(4) Uani 1 1 d . . .
H19A H 0.8684 0.0243 0.0359 0.048 Uiso 1 1 calc R . .
H19B H 0.8853 0.0260 0.0562 0.048 Uiso 1 1 calc R . .
H19C H 0.9679 0.1506 0.0453 0.048 Uiso 1 1 calc R . .
Cl20 Cl 0.07079(5) 0.3333 0.0833 0.02542(12) Uani 1 2 d S . .
O21 O 0.0845(2) 0.2243(2) 0.08166(2) 0.0513(4) Uani 1 1 d . . .
O22 O 0.00952(13) 0.34551(14) 0.068364(17) 0.0332(3) Uani 1 1 d . . .
Cl30 Cl 1.0000 0.0000 0.0000 0.0512(4) Uani 1 6 d SD . .
O31 O 1.0699(5) -0.0542(6) 0.00893(12) 0.0474(12) Uani 0.17 1 d PD . .
O32 O 1.0336(6) 0.0211(9) -0.01783(6) 0.0474(12) Uani 0.17 1 d PD . .
O33 O 0.8649(4) -0.0852(6) 0.00270(9) 0.0474(12) Uani 0.17 1 d PD . .
O34 O 1.0363(6) 0.1213(6) 0.00891(13) 0.0474(12) Uani 0.17 1 d PD . .

loop_
_atom_site_aniso_label
_atom_site_aniso_U_11
_atom_site_aniso_U_22
_atom_site_aniso_U_33
_atom_site_aniso_U_23
_atom_site_aniso_U_13
_atom_site_aniso_U_12
Ni1 0.01289(9) 0.01289(9) 0.01354(14) 0.000 0.000 0.00645(5)
Ga1 0.01363(8) 0.01363(8) 0.01272(12) 0.000 0.000 0.00682(4)
N1 0.0158(5) 0.0165(5) 0.0163(5) 0.0007(4) 0.0008(4) 0.0070(4)
C2 0.0207(6) 0.0170(6) 0.0186(6) 0.0033(5) 0.0008(5) 0.0090(5)
C3 0.0213(6) 0.0203(6) 0.0167(6) 0.0029(5) -0.0007(5) 0.0116(5)
C4 0.0168(6) 0.0211(7) 0.0209(7) 0.0001(5) -0.0013(5) 0.0049(5)
O11 0.0178(4) 0.0214(5) 0.0136(4) 0.0024(4) 0.0013(3) 0.0108(4)
N12 0.0142(5) 0.0155(5) 0.0146(5) 0.0002(4) -0.0007(4) 0.0071(4)
C13 0.0167(6) 0.0178(6) 0.0174(6) -0.0005(5) 0.0000(5) 0.0100(5)
C14 0.0173(6) 0.0144(5) 0.0169(6) 0.0001(5) -0.0020(5) 0.0087(5)
N15 0.0207(5) 0.0204(6) 0.0196(6) 0.0021(4) -0.0007(4) 0.0130(5)
C16 0.0224(6) 0.0221(7) 0.0176(6) 0.0035(5) 0.0000(5) 0.0117(5)
C17 0.0183(6) 0.0186(6) 0.0171(6) 0.0017(5) 0.0004(5) 0.0084(5)
N18 0.0163(5) 0.0155(5) 0.0165(5) 0.0003(4) -0.0004(4) 0.0081(4)
C19 0.0383(9) 0.0414(9) 0.0320(9) 0.0068(7) 0.0025(7) 0.0324(8)
Cl20 0.02587(18) 0.0347(3) 0.0186(2) 0.0068(2) 0.00342(10) 0.01735(15)
O21 0.0862(11) 0.0708(11) 0.0321(8) 0.0019(7) 0.0058(8) 0.0656(10)
O22 0.0273(6) 0.0385(7) 0.0275(6) 0.0105(5) -0.0053(5) 0.0116(6)
Cl30 0.0557(6) 0.0557(6) 0.0423(8) 0.000 0.000 0.0278(3)
O31 0.046(3) 0.054(3) 0.036(2) -0.003(3) -0.001(2) 0.020(3)
O32 0.046(3) 0.054(3) 0.036(2) -0.003(3) -0.001(2) 0.020(3)
O33 0.046(3) 0.054(3) 0.036(2) -0.003(3) -0.001(2) 0.020(3)
O34 0.046(3) 0.054(3) 0.036(2) -0.003(3) -0.001(2) 0.020(3)

loop_
_atom_type_symbol
_atom_type_description
_atom_type_scat_dispersion_real
_atom_type_scat_dispersion_imag
_atom_type_scat_source
C C 0.0033 0.0016 'International Tables Vol C Tables 4.2.6.8 and 6.1.1.4'
H H 0.0000 0.0000 'International Tables Vol C Tables 4.2.6.8 and 6.1.1.4'
N N 0.0061 0.0033 'International Tables Vol C Tables 4.2.6.8 and 6.1.1.4'
O O 0.0106 0.0060 'International Tables Vol C Tables 4.2.6.8 and 6.1.1.4'
Cl Cl 0.1484 0.1585 'International Tables Vol C Tables 4.2.6.8 and 6.1.1.4'
Ni Ni 0.3393 1.1124 'International Tables Vol C Tables 4.2.6.8 and 6.1.1.4'
Ga Ga 0.2307 1.6083 'International Tables Vol C Tables 4.2.6.8 and 6.1.1.4'

loop_
_geom_angle_atom_site_label_1
_geom_angle_atom_site_label_2
_geom_angle_atom_site_label_3
_geom_angle
_geom_angle_site_symmetry_1
_geom_angle_site_symmetry_3
_geom_angle_publ_flag
N12 Ni1 N12 87.70(5) . 2_655 ?
N12 Ni1 N12 87.70(5) . 3_665 ?
N12 Ni1 N12 87.70(5) 2_655 3_665 ?
N12 Ni1 N18 78.96(5) . . ?
N12 Ni1 N18 161.60(5) 2_655 . ?
N12 Ni1 N18 104.20(5) 3_665 . ?
N12 Ni1 N18 104.20(5) . 2_655 ?
N12 Ni1 N18 78.97(5) 2_655 2_655 ?
N12 Ni1 N18 161.61(5) 3_665 2_655 ?
N18 Ni1 N18 91.98(5) . 2_655 ?
N12 Ni1 N18 161.61(5) . 3_665 ?
N12 Ni1 N18 104.20(5) 2_655 3_665 ?
N12 Ni1 N18 78.97(5) 3_665 3_665 ?
N18 Ni1 N18 91.98(5) . 3_665 ?
N18 Ni1 N18 91.98(5) 2_655 3_665 ?
O11 Ga1 O11 97.86(4) 2_655 . ?
O11 Ga1 O11 97.86(4) 2_655 3_665 ?
O11 Ga1 O11 97.86(4) . 3_665 ?
O11 Ga1 N1 90.83(5) 2_655 2_655 ?
O11 Ga1 N1 169.01(5) . 2_655 ?
O11 Ga1 N1 87.53(5) 3_665 2_655 ?
O11 Ga1 N1 169.01(5) 2_655 3_665 ?
O11 Ga1 N1 87.53(5) . 3_665 ?
O11 Ga1 N1 90.83(5) 3_665 3_665 ?
N1 Ga1 N1 82.80(5) 2_655 3_665 ?
O11 Ga1 N1 87.54(5) 2_655 . ?
O11 Ga1 N1 90.84(5) . . ?
O11 Ga1 N1 169.00(5) 3_665 . ?
N1 Ga1 N1 82.80(5) 2_655 . ?
N1 Ga1 N1 82.79(5) 3_665 . ?
C4 N1 C2 109.48(12) . . ?
C4 N1 C3 109.64(12) . 3_665 ?
C2 N1 C3 111.70(12) . 3_665 ?
C4 N1 Ga1 112.99(9) . . ?
C2 N1 Ga1 103.28(9) . . ?
C3 N1 Ga1 109.66(9) 3_665 . ?
N1 C2 C3 110.58(12) . . ?
N1 C3 C2 110.29(12) 2_655 . ?
N12 O11 Ga1 113.87(8) . . ?
C13 N12 O11 118.04(12) . . ?
C13 N12 Ni1 116.56(10) . . ?
O11 N12 Ni1 125.35(9) . . ?
N12 C13 C14 112.53(13) . . ?
N18 C14 N15 110.78(13) . . ?
N18 C14 C13 120.62(13) . . ?
N15 C14 C13 128.57(14) . . ?
C14 N15 C16 107.26(13) . . ?
C14 N15 C19 126.88(14) . . ?
C16 N15 C19 125.50(14) . . ?
C17 C16 N15 106.74(13) . . ?
C16 C17 N18 108.99(13) . . ?
C14 N18 C17 106.22(13) . . ?
C14 N18 Ni1 109.21(10) . . ?
C17 N18 Ni1 140.20(11) . . ?
O22 Cl20 O22 109.59(13) 17_554 . ?
O22 Cl20 O21 109.69(9) 17_554 . ?
O22 Cl20 O21 109.60(10) . . ?
O22 Cl20 O21 109.60(10) 17_554 17_554 ?
O22 Cl20 O21 109.70(9) . 17_554 ?
O21 Cl20 O21 108.64(18) . 17_554 ?
O32 Cl30 O32 25.2(4) 2_645 . ?
O32 Cl30 O32 25.2(4) 2_645 3_765 ?
O32 Cl30 O32 25.2(4) . 3_765 ?
O32 Cl30 O32 154.8(4) 2_645 21_545 ?
O32 Cl30 O32 154.8(4) . 21_545 ?
O32 Cl30 O32 179.995(1) 3_765 21_545 ?
O32 Cl30 O32 154.8(4) 2_645 19_755 ?
O32 Cl30 O32 180.00(9) . 19_755 ?
O32 Cl30 O32 154.8(4) 3_765 19_755 ?
O32 Cl30 O32 25.2(4) 21_545 19_755 ?
O32 Cl30 O32 180.00(9) 2_645 20_665 ?
O32 Cl30 O32 154.8(4) . 20_665 ?
O32 Cl30 O32 154.8(4) 3_765 20_665 ?
O32 Cl30 O32 25.2(4) 21_545 20_665 ?
O32 Cl30 O32 25.2(4) 19_755 20_665 ?
O32 Cl30 O33 67.2(3) 2_645 20_665 ?
O32 Cl30 O33 89.2(5) . 20_665 ?
O32 Cl30 O33 89.1(5) 3_765 20_665 ?
O32 Cl30 O33 90.9(5) 21_545 20_665 ?
O32 Cl30 O33 90.8(5) 19_755 20_665 ?
O32 Cl30 O33 112.8(3) 20_665 20_665 ?
O32 Cl30 O33 90.8(5) 2_645 . ?
O32 Cl30 O33 112.8(3) . . ?
O32 Cl30 O33 90.7(5) 3_765 . ?
O32 Cl30 O33 89.3(5) 21_545 . ?
O32 Cl30 O33 67.2(3) 19_755 . ?
O32 Cl30 O33 89.2(5) 20_665 . ?
O33 Cl30 O33 62.02(13) 20_665 . ?
O32 Cl30 O33 89.2(5) 2_645 19_755 ?
O32 Cl30 O33 67.2(3) . 19_755 ?
O32 Cl30 O33 89.2(5) 3_765 19_755 ?
O32 Cl30 O33 90.8(5) 21_545 19_755 ?
O32 Cl30 O33 112.8(3) 19_755 19_755 ?
O32 Cl30 O33 90.9(5) 20_665 19_755 ?
O33 Cl30 O33 117.98(13) 20_665 19_755 ?
O33 Cl30 O33 179.993(1) . 19_755 ?
O32 Cl30 O33 112.9(3) 2_645 2_645 ?
O32 Cl30 O33 90.8(5) . 2_645 ?
O32 Cl30 O33 90.9(5) 3_765 2_645 ?
O32 Cl30 O33 89.1(5) 21_545 2_645 ?
O32 Cl30 O33 89.2(5) 19_755 2_645 ?
O32 Cl30 O33 67.1(3) 20_665 2_645 ?
O33 Cl30 O33 179.989(1) 20_665 2_645 ?
O33 Cl30 O33 117.98(13) . 2_645 ?
O33 Cl30 O33 62.02(13) 19_755 2_645 ?
O32 Cl30 O33 90.8(5) 2_645 3_765 ?
O32 Cl30 O33 90.9(5) . 3_765 ?
O32 Cl30 O33 112.9(3) 3_765 3_765 ?
O32 Cl30 O33 67.1(3) 21_545 3_765 ?
O32 Cl30 O33 89.1(5) 19_755 3_765 ?
O32 Cl30 O33 89.2(5) 20_665 3_765 ?
O33 Cl30 O33 62.02(13) 20_665 3_765 ?
O33 Cl30 O33 117.98(13) . 3_765 ?
O33 Cl30 O33 62.03(13) 19_755 3_765 ?
O33 Cl30 O33 117.98(13) 2_645 3_765 ?
O32 Cl30 O33 89.2(5) 2_645 21_545 ?
O32 Cl30 O33 89.1(5) . 21_545 ?
O32 Cl30 O33 67.2(3) 3_765 21_545 ?
O32 Cl30 O33 112.8(3) 21_545 21_545 ?
O32 Cl30 O33 90.9(5) 19_755 21_545 ?
O32 Cl30 O33 90.8(5) 20_665 21_545 ?
O33 Cl30 O33 117.98(13) 20_665 21_545 ?
O33 Cl30 O33 62.02(13) . 21_545 ?
O33 Cl30 O33 117.98(13) 19_755 21_545 ?
O33 Cl30 O33 62.02(13) 2_645 21_545 ?
O33 Cl30 O33 179.988(1) 3_765 21_545 ?
O34 O31 O33 78(5) 3_765 2_645 ?
O34 O31 O32 86(6) 3_765 20_665 ?
O33 O31 O32 138.1(8) 2_645 20_665 ?
O34 O31 Cl30 86.0(14) 3_765 . ?
O33 O31 Cl30 77.1(5) 2_645 . ?
O32 O31 Cl30 63.5(3) 20_665 . ?
O34 O31 O33 137(3) 3_765 21_545 ?
O33 O31 O33 72.7(9) 2_645 21_545 ?
O32 O31 O33 95.3(4) 20_665 21_545 ?
Cl30 O31 O33 56.9(2) . 21_545 ?
O34 O31 O32 98(5) 3_765 19_755 ?
O33 O31 O32 130.7(7) 2_645 19_755 ?
O32 O31 O32 16.4(5) 20_665 19_755 ?
Cl30 O31 O32 53.62(19) . 19_755 ?
O33 O31 O32 78.9(3) 21_545 19_755 ?
O34 O31 O32 76(4) 3_765 21_545 ?
O33 O31 O32 124.4(8) 2_645 21_545 ?
O32 O31 O32 14.3(5) 20_665 21_545 ?
Cl30 O31 O32 52.8(4) . 21_545 ?
O33 O31 O32 94.7(4) 21_545 21_545 ?
O32 O31 O32 21.4(4) 19_755 21_545 ?
O34 O31 O33 38(3) 3_765 19_755 ?
O33 O31 O33 56.0(7) 2_645 19_755 ?
O32 O31 O33 87.9(7) 20_665 19_755 ?
Cl30 O31 O33 53.36(19) . 19_755 ?
O33 O31 O33 98.4(5) 21_545 19_755 ?
O32 O31 O33 90.5(3) 19_755 19_755 ?
O32 O31 O33 73.8(4) 21_545 19_755 ?
O34 O31 O34 123(4) 3_765 19_755 ?
O33 O31 O34 57.5(8) 2_645 19_755 ?
O32 O31 O34 104.0(5) 20_665 19_755 ?
Cl30 O31 O34 53.02(18) . 19_755 ?
O33 O31 O34 15.8(4) 21_545 19_755 ?
O32 O31 O34 88.0(3) 19_755 19_755 ?
O32 O31 O34 99.7(4) 21_545 19_755 ?
O33 O31 O34 85.4(3) 19_755 19_755 ?
O32 O32 O32 60.000(5) 2_645 3_765 ?
O32 O32 O31 137.8(12) 2_645 21_545 ?
O32 O32 O31 131.2(17) 3_765 21_545 ?
O32 O32 O34 130.7(17) 2_645 20_665 ?
O32 O32 O34 138.0(11) 3_765 20_665 ?
O31 O32 O34 9.9(4) 21_545 20_665 ?
O32 O32 Cl30 77.4(2) 2_645 . ?
O32 O32 Cl30 77.4(2) 3_765 . ?
O31 O32 Cl30 68.8(4) 21_545 . ?
O34 O32 Cl30 68.7(4) 20_665 . ?
O32 O32 O33 125.9(10) 2_645 19_755 ?
O32 O32 O33 126.2(10) 3_765 19_755 ?
O31 O32 O33 12.3(3) 21_545 19_755 ?
O34 O32 O33 12.3(3) 20_665 19_755 ?
Cl30 O32 O33 57.42(19) . 19_755 ?
O32 O32 O34 82.9(15) 2_645 19_755 ?
O32 O32 O34 32.7(13) 3_765 19_755 ?
O31 O32 O34 98.5(6) 21_545 19_755 ?
O34 O32 O34 105.7(4) 20_665 19_755 ?
Cl30 O32 O34 57.05(19) . 19_755 ?
O33 O32 O34 94.3(4) 19_755 19_755 ?
O32 O32 O31 32.4(13) 2_645 19_755 ?
O32 O32 O31 82.5(15) 3_765 19_755 ?
O31 O32 O31 105.7(4) 21_545 19_755 ?
O34 O32 O31 98.4(6) 20_665 19_755 ?
Cl30 O32 O31 57.05(19) . 19_755 ?
O33 O32 O31 94.3(3) 19_755 19_755 ?
O34 O32 O31 91.5(3) 19_755 19_755 ?
O32 O32 O31 76.1(14) 2_645 20_665 ?
O32 O32 O31 27.9(7) 3_765 20_665 ?
O31 O32 O31 103.6(8) 21_545 20_665 ?
O34 O32 O31 110.1(6) 20_665 20_665 ?
Cl30 O32 O31 56.1(4) . 20_665 ?
O33 O32 O31 98.3(5) 19_755 20_665 ?
O34 O32 O31 6.9(3) 19_755 20_665 ?
O31 O32 O31 85.7(3) 19_755 20_665 ?
O32 O32 O34 27.7(7) 2_645 21_545 ?
O32 O32 O34 75.7(14) 3_765 21_545 ?
O31 O32 O34 110.0(6) 21_545 21_545 ?
O34 O32 O34 103.3(9) 20_665 21_545 ?
Cl30 O32 O34 56.0(4) . 21_545 ?
O33 O32 O34 98.2(5) 19_755 21_545 ?
O34 O32 O34 85.7(3) 19_755 21_545 ?
O31 O32 O34 6.8(3) 19_755 21_545 ?
O31 O32 O34 79.7(4) 20_665 21_545 ?
O34 O33 O31 23.1(8) 2_645 3_765 ?
O34 O33 Cl30 83.0(6) 2_645 . ?
O31 O33 Cl30 83.1(6) 3_765 . ?
O34 O33 O33 107.8(11) 2_645 20_665 ?
O31 O33 O33 88.5(10) 3_765 20_665 ?
Cl30 O33 O33 58.99(7) . 20_665 ?
O34 O33 O33 88.3(10) 2_645 21_545 ?
O31 O33 O33 107.7(11) 3_765 21_545 ?
Cl30 O33 O33 58.99(7) . 21_545 ?
O33 O33 O33 112.6(5) 20_665 21_545 ?
O34 O33 O34 124.3(10) 2_645 21_545 ?
O31 O33 O34 106.7(8) 3_765 21_545 ?
Cl30 O33 O34 58.5(3) . 21_545 ?
O33 O33 O34 18.8(5) 20_665 21_545 ?
O33 O33 O34 101.6(5) 21_545 21_545 ?
O34 O33 O31 106.6(8) 2_645 20_665 ?
O31 O33 O31 124.2(10) 3_765 20_665 ?
Cl30 O33 O31 58.5(3) . 20_665 ?
O33 O33 O31 101.6(5) 20_665 20_665 ?
O33 O33 O31 18.9(5) 21_545 20_665 ?
O34 O33 O31 87.2(3) 21_545 20_665 ?
O34 O33 O32 29.7(8) 2_645 19_755 ?
O31 O33 O32 29.6(8) 3_765 19_755 ?
Cl30 O33 O32 55.43(18) . 19_755 ?
O33 O33 O32 82.9(5) 20_665 19_755 ?
O33 O33 O32 83.0(4) 21_545 19_755 ?
O34 O33 O32 96.7(5) 21_545 19_755 ?
O31 O33 O32 96.8(5) 20_665 19_755 ?
O34 O33 O34 102.8(11) 2_645 19_755 ?
O31 O33 O34 119.8(12) 3_765 19_755 ?
Cl30 O33 O34 54.79(18) . 19_755 ?
O33 O33 O34 100.6(5) 20_665 19_755 ?
O33 O33 O34 16.3(5) 21_545 19_755 ?
O34 O33 O34 87.3(7) 21_545 19_755 ?
O31 O33 O34 4.7(3) 20_665 19_755 ?
O32 O33 O34 92.1(3) 19_755 19_755 ?
O34 O33 O31 119.9(12) 2_645 19_755 ?
O31 O33 O31 103.0(11) 3_765 19_755 ?
Cl30 O33 O31 54.81(18) . 19_755 ?
O33 O33 O31 16.3(5) 20_665 19_755 ?
O33 O33 O31 100.5(4) 21_545 19_755 ?
O34 O33 O31 4.6(3) 21_545 19_755 ?
O31 O33 O31 87.1(7) 20_665 19_755 ?
O32 O33 O31 92.1(3) 19_755 19_755 ?
O34 O33 O31 86.8(3) 19_755 19_755 ?
O31 O34 O33 79(5) 2_645 3_765 ?
O31 O34 O32 84(6) 2_645 21_545 ?
O33 O34 O32 138.0(8) 3_765 21_545 ?
O31 O34 Cl30 86.2(14) 2_645 . ?
O33 O34 Cl30 77.1(5) 3_765 . ?
O32 O34 Cl30 63.4(3) 21_545 . ?
O31 O34 O33 137(3) 2_645 20_665 ?
O33 O34 O33 72.8(10) 3_765 20_665 ?
O32 O34 O33 95.5(4) 21_545 20_665 ?
Cl30 O34 O33 56.9(3) . 20_665 ?
O31 O34 O32 97(5) 2_645 19_755 ?
O33 O34 O32 130.8(6) 3_765 19_755 ?
O32 O34 O32 16.5(6) 21_545 19_755 ?
Cl30 O34 O32 53.64(19) . 19_755 ?
O33 O34 O32 78.9(3) 20_665 19_755 ?
O31 O34 O32 76(4) 2_645 20_665 ?
O33 O34 O32 124.3(8) 3_765 20_665 ?
O32 O34 O32 14.2(5) 21_545 20_665 ?
Cl30 O34 O32 52.7(4) . 20_665 ?
O33 O34 O32 94.6(4) 20_665 20_665 ?
O32 O34 O32 21.4(4) 19_755 20_665 ?
O31 O34 O33 39(3) 2_645 19_755 ?
O33 O34 O33 55.9(7) 3_765 19_755 ?
O32 O34 O33 87.7(7) 21_545 19_755 ?
Cl30 O34 O33 53.36(18) . 19_755 ?
O33 O34 O33 98.4(5) 20_665 19_755 ?
O32 O34 O33 90.5(3) 19_755 19_755 ?
O32 O34 O33 73.8(4) 20_665 19_755 ?
O31 O34 O31 124(4) 2_645 19_755 ?
O33 O34 O31 57.6(8) 3_765 19_755 ?
O32 O34 O31 104.1(5) 21_545 19_755 ?
Cl30 O34 O31 53.03(17) . 19_755 ?
O33 O34 O31 15.9(4) 20_665 19_755 ?
O32 O34 O31 88.0(3) 19_755 19_755 ?
O32 O34 O31 99.7(4) 20_665 19_755 ?
O33 O34 O31 85.4(3) 19_755 19_755 ?

loop_
_geom_bond_atom_site_label_1
_geom_bond_atom_site_label_2
_geom_bond_distance
_geom_bond_site_symmetry_2
_geom_bond_publ_flag
Ni1 N12 2.0668(13) . ?
Ni1 N12 2.0668(13) 2_655 ?
Ni1 N12 2.0669(13) 3_665 ?
Ni1 N18 2.0831(13) . ?
Ni1 N18 2.0833(13) 2_655 ?
Ni1 N18 2.0833(13) 3_665 ?
Ga1 O11 1.9636(11) 2_655 ?
Ga1 O11 1.9637(11) . ?
Ga1 O11 1.9637(11) 3_665 ?
Ga1 N1 2.1323(13) 2_655 ?
Ga1 N1 2.1323(13) 3_665 ?
Ga1 N1 2.1325(13) . ?
N1 C4 1.482(2) . ?
N1 C2 1.495(2) . ?
N1 C3 1.501(2) 3_665 ?
C2 C3 1.519(2) . ?
C3 N1 1.501(2) 2_655 ?
O11 N12 1.3532(16) . ?
N12 C13 1.2928(19) . ?
C13 C14 1.453(2) . ?
C14 N18 1.3346(19) . ?
C14 N15 1.3535(19) . ?
N15 C16 1.371(2) . ?
N15 C19 1.455(2) . ?
C16 C17 1.370(2) . ?
C17 N18 1.3747(19) . ?
Cl20 O22 1.4405(13) 17_554 ?
Cl20 O22 1.4407(13) . ?
Cl20 O21 1.4428(18) . ?
Cl20 O21 1.4428(18) 17_554 ?
Cl30 O32 1.440(5) 2_645 ?
Cl30 O32 1.440(5) . ?
Cl30 O32 1.440(5) 3_765 ?
Cl30 O32 1.440(5) 21_545 ?
Cl30 O32 1.440(5) 19_755 ?
Cl30 O32 1.440(5) 20_665 ?
Cl30 O33 1.474(5) 20_665 ?
Cl30 O33 1.474(5) . ?
Cl30 O33 1.474(5) 19_755 ?
Cl30 O33 1.474(5) 2_645 ?
Cl30 O33 1.474(5) 3_765 ?
Cl30 O33 1.474(5) 21_545 ?
O31 O34 0.206(8) 3_765 ?
O31 O33 0.515(12) 2_645 ?
O31 O32 1.192(13) 20_665 ?
O31 O33 1.590(10) 21_545 ?
O31 O32 1.674(8) 19_755 ?
O31 O32 1.710(16) 21_545 ?
O31 O33 1.745(8) 19_755 ?
O31 O34 1.805(8) 19_755 ?
O32 O32 0.629(11) 2_645 ?
O32 O32 0.629(11) 3_765 ?
O32 O31 1.191(13) 21_545 ?
O32 O34 1.193(13) 20_665 ?
O32 O33 1.612(8) 19_755 ?
O32 O34 1.673(8) 19_755 ?
O32 O31 1.674(8) 19_755 ?
O32 O31 1.710(16) 20_665 ?
O32 O34 1.713(16) 21_545 ?
O33 O34 0.513(13) 2_645 ?
O33 O31 0.515(12) 3_765 ?
O33 O33 1.519(6) 20_665 ?
O33 O33 1.519(6) 21_545 ?
O33 O34 1.589(11) 21_545 ?
O33 O31 1.590(10) 20_665 ?
O33 O32 1.612(8) 19_755 ?
O33 O34 1.745(8) 19_755 ?
O33 O31 1.745(8) 19_755 ?
O34 O31 0.206(8) 2_645 ?
O34 O33 0.513(13) 3_765 ?
O34 O32 1.193(13) 21_545 ?
O34 O33 1.589(11) 20_665 ?
O34 O32 1.673(8) 19_755 ?
O34 O32 1.713(16) 20_665 ?
O34 O33 1.746(8) 19_755 ?
O34 O31 1.806(8) 19_755 ?
